data_7124831
loop_
_publ_author_name
'Xiao, Qiong'
'Wu, Yuan'
'Li, Mian'
'O'Keeffe, Michael'
'Li, Dan'

_publ_section_title
;
 A metal-organic framework with rod secondary building unit based on the
 Boerdijk-Coxeter helix.
;
_journal_issue 77
_journal_name_full 'Chemical communications (Cambridge, England)'
_journal_page_first 11543
_journal_page_last 11546
_journal_paper_doi 10.1039/c6cc04912e
_journal_volume 52
_journal_year 2016
_chemical_formula_moiety 'C13 H12 Cd N2 O2'
_chemical_formula_sum 'C13 H12 Cd N2 O2'
_chemical_formula_weight 340.65
_space_group_crystal_system tetragonal
_space_group_IT_number 88
_space_group_name_Hall '-I 4ad'
_space_group_name_H-M_alt 'I 41/a :2'
_atom_sites_solution_hydrogens geom
_atom_sites_solution_primary direct
_audit_block_doi 10.5517/ccdc.csd.cc1lsslr
_audit_creation_date 2016-08-03
_audit_creation_method
;
Olex2 1.2
(compiled 2016.02.19 svn.r3266 for OlexSys, GUI svn.r5155)
;
_audit_update_record
;
2016-08-03 deposited with the CCDC.
2016-08-22 downloaded from the CCDC.
;
_cell_angle_alpha 90
_cell_angle_beta 90
_cell_angle_gamma 90
_cell_formula_units_Z 16
_cell_length_a 24.5830(4)
_cell_length_b 24.5830(4)
_cell_length_c 10.8704(3)
_cell_measurement_reflns_used 2120
_cell_measurement_temperature 293(2)
_cell_measurement_theta_max 73.0368
_cell_measurement_theta_min 3.5929
_cell_volume 6569.2(2)
_computing_cell_refinement
;
CrysAlisPro, Agilent Technologies,
Version 1.171.35.19 (release 27-10-2011 CrysAlis171 .NET)
(compiled Oct 27 2011,15:02:11)
;
_computing_data_collection
;
CrysAlisPro, Agilent Technologies,
Version 1.171.35.19 (release 27-10-2011 CrysAlis171 .NET)
(compiled Oct 27 2011,15:02:11)
;
_computing_data_reduction
;
CrysAlisPro, Agilent Technologies,
Version 1.171.35.19 (release 27-10-2011 CrysAlis171 .NET)
(compiled Oct 27 2011,15:02:11)
;
_computing_molecular_graphics 'Olex2 (Dolomanov et al., 2009)'
_computing_publication_material 'Olex2 (Dolomanov et al., 2009)'
_computing_structure_refinement 'ShelXL (Sheldrick, 2015)'
_computing_structure_solution 'ShelXS (Sheldrick, 2008)'
_diffrn_ambient_temperature 293(2)
_diffrn_detector_area_resol_mean 10.4098
_diffrn_measured_fraction_theta_full 0.990
_diffrn_measured_fraction_theta_max 0.951
_diffrn_measurement_details
;
#__ type_ start__ end____ width___ exp.time_
  1 omega  -95.00   -2.00   1.0000   35.0000
omega____ theta____ kappa____ phi______ frames
    -      -40.1802  125.0000   30.0000 93

#__ type_ start__ end____ width___ exp.time_
  2 omega   75.00  106.00   1.0000  140.0000
omega____ theta____ kappa____ phi______ frames
    -      105.2563   30.0000  150.0000 31

#__ type_ start__ end____ width___ exp.time_
  3 omega  151.00  178.00   1.0000  140.0000
omega____ theta____ kappa____ phi______ frames
    -      105.2563   30.0000  150.0000 27

#__ type_ start__ end____ width___ exp.time_
  4 omega   27.00   81.00   1.0000  140.0000
omega____ theta____ kappa____ phi______ frames
    -      105.2563  -30.0000  120.0000 54

#__ type_ start__ end____ width___ exp.time_
  5 omega   32.00  135.00   1.0000  140.0000
omega____ theta____ kappa____ phi______ frames
    -      105.2563  -77.0000  120.0000 103
;
_diffrn_measurement_device_type 'Xcalibur, Atlas, Gemini'
_diffrn_measurement_method '\w scans'
_diffrn_orient_matrix_UB_11 -0.0228826000
_diffrn_orient_matrix_UB_12 -0.0061335000
_diffrn_orient_matrix_UB_13 0.1312580000
_diffrn_orient_matrix_UB_21 0.0565234000
_diffrn_orient_matrix_UB_22 -0.0177294000
_diffrn_orient_matrix_UB_23 0.0463667000
_diffrn_orient_matrix_UB_31 0.0143396000
_diffrn_orient_matrix_UB_32 0.0597755000
_diffrn_orient_matrix_UB_33 0.0270838000
_diffrn_radiation_monochromator graphite
_diffrn_radiation_type CuK\a
_diffrn_radiation_wavelength 1.54184
_diffrn_reflns_av_R_equivalents 0.0361
_diffrn_reflns_av_unetI/netI 0.0473
_diffrn_reflns_Laue_measured_fraction_full 0.990
_diffrn_reflns_Laue_measured_fraction_max 0.951
_diffrn_reflns_limit_h_max 30
_diffrn_reflns_limit_h_min -30
_diffrn_reflns_limit_k_max 12
_diffrn_reflns_limit_k_min -29
_diffrn_reflns_limit_l_max 12
_diffrn_reflns_limit_l_min -12
_diffrn_reflns_number 5853
_diffrn_reflns_point_group_measured_fraction_full 0.990
_diffrn_reflns_point_group_measured_fraction_max 0.951
_diffrn_reflns_theta_full 67.684
_diffrn_reflns_theta_max 73.193
_diffrn_reflns_theta_min 3.596
_diffrn_source 'Enhance (Cu) X-ray Source'
_diffrn_source_current n/a
_diffrn_source_voltage n/a
_exptl_absorpt_coefficient_mu 10.627
_exptl_absorpt_correction_T_max 1.00000
_exptl_absorpt_correction_T_min 0.80666
_exptl_absorpt_correction_type multi-scan
_exptl_absorpt_process_details
;
CrysAlisPro, Agilent Technologies,
Version 1.171.35.19 (release 27-10-2011 CrysAlis171 .NET)
(compiled Oct 27 2011,15:02:11)
Empirical absorption correction using spherical harmonics,
 implemented in SCALE3 ABSPACK scaling algorithm.
;
_exptl_crystal_colour 'clear light colourless'
_exptl_crystal_colour_lustre clear
_exptl_crystal_colour_modifier light
_exptl_crystal_colour_primary colourless
_exptl_crystal_density_diffrn 1.378
_exptl_crystal_description block
_exptl_crystal_F_000 2688
_exptl_crystal_recrystallization_method MeOH
_exptl_crystal_size_max 0.3
_exptl_crystal_size_mid 0.2
_exptl_crystal_size_min 0.1
_refine_diff_density_max 1.124
_refine_diff_density_min -0.557
_refine_diff_density_rms 0.137
_refine_ls_extinction_method none
_refine_ls_goodness_of_fit_ref 1.134
_refine_ls_hydrogen_treatment constr
_refine_ls_matrix_type full
_refine_ls_number_parameters 165
_refine_ls_number_reflns 3144
_refine_ls_number_restraints 0
_refine_ls_restrained_S_all 1.134
_refine_ls_R_factor_all 0.0647
_refine_ls_R_factor_gt 0.0428
_refine_ls_shift/su_max 0.000
_refine_ls_shift/su_mean 0.000
_refine_ls_structure_factor_coef Fsqd
_refine_ls_weighting_details 'w=1/[\s^2^(Fo^2^)+(0.0775P)^2^+2.1002P] where P=(Fo^2^+2Fc^2^)/3'
_refine_ls_weighting_scheme calc
_refine_ls_wR_factor_gt 0.1297
_refine_ls_wR_factor_ref 0.1480
_reflns_Friedel_coverage 0.000
_reflns_number_gt 2313
_reflns_number_total 3144
_reflns_threshold_expression 'I > 2\s(I)'
_cod_data_source_file c6cc04912e2.cif
_cod_data_source_block 120319c
_cod_original_cell_volume 6569.2(3)
_cod_original_sg_symbol_H-M 'I 41/a'
_cod_database_code 7124831
_chemical_oxdiff_formula 'C H N Cd O'
_shelx_space_group_comment
;
The symmetry employed for this shelxl refinement is uniquely defined
by the following loop, which should always be used as a source of
symmetry information in preference to the above space-group names.
They are only intended as comments.
;
_reflns_odcompleteness_completeness 99.10
_reflns_odcompleteness_iscentric 1
_reflns_odcompleteness_theta 66.97
_olex2_refinement_description
;
1. Fixed Uiso
 At 1.2 times of:
  All C(H) groups, All C(H,H) groups
 At 1.5 times of:
  All C(H,H,H) groups
2.a Secondary CH2 refined with riding coordinates:
 C8(H8A,H8B)
2.b Aromatic/amide H refined with riding coordinates:
 C6(H6), C4(H4), C7(H7), C3(H3)
2.c Idealised Me refined as rotating group:
 C13(H13A,H13B,H13C), C10(H10A,H10B,H10C)
;
_shelx_shelxl_version_number 2014/7
_olex2_submission_special_instructions 'No special instructions were received'

loop_
_space_group_symop_operation_xyz
'x, y, z'
'-y+3/4, x+1/4, z+1/4'
'-x, -y+1/2, z'
'y+1/4, -x+1/4, z+1/4'
'x+1/2, y+1/2, z+1/2'
'-y+5/4, x+3/4, z+3/4'
'-x+1/2, -y+1, z+1/2'
'y+3/4, -x+3/4, z+3/4'
'-x, -y, -z'
'y-3/4, -x-1/4, -z-1/4'
'x, y-1/2, -z'
'-y-1/4, x-1/4, -z-1/4'
'-x+1/2, -y+1/2, -z+1/2'
'y-1/4, -x+1/4, -z+1/4'
'x+1/2, y, -z+1/2'
'-y+1/4, x+1/4, -z+1/4'

loop_
_atom_site_label
_atom_site_type_symbol
_atom_site_fract_x
_atom_site_fract_y
_atom_site_fract_z
_atom_site_U_iso_or_equiv
_atom_site_adp_type
_atom_site_occupancy
_atom_site_site_symmetry_order
_atom_site_calc_flag
_atom_site_refinement_flags_posn
Cd1 Cd 0.27577(2) 0.44786(2) 0.04171(4) 0.04578(18) Uani 1 1 d .
C2 C 0.3603(2) 0.5410(3) -0.2184(6) 0.0494(14) Uani 1 1 d .
C5 C 0.4620(3) 0.5902(3) -0.2276(9) 0.068(2) Uani 1 1 d .
C6 C 0.4512(3) 0.5509(4) -0.1422(11) 0.093(3) Uani 1 1 d .
H6 H 0.4780 0.5408 -0.0861 0.111 Uiso 1 1 calc R
C4 C 0.4222(3) 0.6037(4) -0.3092(10) 0.086(3) Uani 1 1 d .
H4 H 0.4293 0.6295 -0.3698 0.104 Uiso 1 1 calc R
C7 C 0.4003(3) 0.5257(4) -0.1383(10) 0.081(3) Uani 1 1 d .
H7 H 0.3937 0.4984 -0.0810 0.098 Uiso 1 1 calc R
C3 C 0.3716(3) 0.5797(4) -0.3031(9) 0.080(3) Uani 1 1 d .
H3 H 0.3447 0.5903 -0.3582 0.096 Uiso 1 1 calc R
O1 O 0.29839(19) 0.46998(19) -0.1622(4) 0.0539(10) Uani 1 1 d .
C1 C 0.3044(2) 0.5163(3) -0.2117(6) 0.0444(13) Uani 1 1 d .
O2 O 0.26496(16) 0.54176(19) -0.2575(4) 0.0496(10) Uani 1 1 d .
C9 C 0.5658(2) 0.5867(3) -0.2034(8) 0.0583(17) Uani 1 1 d .
C12 C 0.5841(3) 0.5419(3) -0.2694(8) 0.0616(18) Uani 1 1 d .
C13 C 0.5605(4) 0.5134(5) -0.3772(11) 0.100(3) Uani 1 1 d .
H13A H 0.5277 0.4950 -0.3529 0.149 Uiso 1 1 calc GR
H13B H 0.5862 0.4873 -0.4081 0.149 Uiso 1 1 calc GR
H13C H 0.5522 0.5393 -0.4405 0.149 Uiso 1 1 calc GR
C8 C 0.5161(3) 0.6200(4) -0.2314(12) 0.090(3) Uani 1 1 d .
H8A H 0.5204 0.6357 -0.3127 0.108 Uiso 1 1 calc R
H8B H 0.5145 0.6499 -0.1732 0.108 Uiso 1 1 calc R
N2 N 0.6324(2) 0.5258(2) -0.2226(5) 0.0504(12) Uani 1 1 d .
N1 N 0.6453(2) 0.5598(2) -0.1283(6) 0.0517(12) Uani 1 1 d .
C11 C 0.6051(3) 0.5966(3) -0.1164(8) 0.0583(16) Uani 1 1 d .
C10 C 0.6084(4) 0.6388(4) -0.0196(11) 0.098(3) Uani 1 1 d .
H10A H 0.6123 0.6739 -0.0573 0.146 Uiso 1 1 calc GR
H10B H 0.6392 0.6318 0.0322 0.146 Uiso 1 1 calc GR
H10C H 0.5758 0.6381 0.0289 0.146 Uiso 1 1 calc GR

loop_
_atom_site_aniso_label
_atom_site_aniso_U_11
_atom_site_aniso_U_22
_atom_site_aniso_U_33
_atom_site_aniso_U_23
_atom_site_aniso_U_13
_atom_site_aniso_U_12
Cd1 0.0418(2) 0.0419(2) 0.0537(3) -0.00160(18) -0.00362(18) 0.00547(16)
C2 0.036(3) 0.054(3) 0.058(4) 0.003(3) 0.000(3) -0.002(2)
C5 0.037(3) 0.056(4) 0.109(7) 0.019(4) -0.007(4) 0.002(3)
C6 0.044(4) 0.108(7) 0.125(8) 0.050(7) -0.024(5) -0.011(4)
C4 0.049(4) 0.079(5) 0.131(8) 0.055(6) -0.011(5) -0.015(4)
C7 0.044(3) 0.086(6) 0.114(7) 0.051(6) -0.010(4) -0.011(4)
C3 0.050(4) 0.092(6) 0.099(6) 0.043(5) -0.017(4) -0.011(4)
O1 0.052(2) 0.051(2) 0.059(3) 0.002(2) 0.010(2) -0.003(2)
C1 0.037(3) 0.048(3) 0.048(3) 0.001(3) -0.001(2) -0.003(2)
O2 0.0350(19) 0.056(2) 0.058(2) 0.000(2) -0.0044(18) -0.0030(17)
C9 0.032(3) 0.053(3) 0.090(5) 0.016(4) 0.000(3) -0.001(2)
C12 0.040(3) 0.069(4) 0.076(5) 0.014(4) -0.012(3) -0.015(3)
C13 0.077(6) 0.105(7) 0.117(8) -0.004(7) -0.039(6) -0.009(5)
C8 0.041(4) 0.062(4) 0.166(10) 0.035(6) -0.010(5) -0.005(3)
N2 0.033(2) 0.058(3) 0.060(3) 0.003(3) 0.004(2) 0.003(2)
N1 0.038(2) 0.058(3) 0.059(3) 0.001(3) 0.000(2) 0.007(2)
C11 0.040(3) 0.053(3) 0.082(5) 0.006(4) 0.006(3) 0.008(3)
C10 0.078(6) 0.080(6) 0.135(9) -0.030(6) -0.002(6) 0.025(5)

loop_
_atom_type_symbol
_atom_type_description
_atom_type_scat_dispersion_real
_atom_type_scat_dispersion_imag
_atom_type_scat_source
C C 0.0181 0.0091 'International Tables Vol C Tables 4.2.6.8 and 6.1.1.4'
H H 0.0000 0.0000 'International Tables Vol C Tables 4.2.6.8 and 6.1.1.4'
Cd Cd 0.1185 4.6533 'International Tables Vol C Tables 4.2.6.8 and 6.1.1.4'
N N 0.0311 0.0180 'International Tables Vol C Tables 4.2.6.8 and 6.1.1.4'
O O 0.0492 0.0322 'International Tables Vol C Tables 4.2.6.8 and 6.1.1.4'

loop_
_geom_angle_atom_site_label_1
_geom_angle_atom_site_label_2
_geom_angle_atom_site_label_3
_geom_angle
_geom_angle_site_symmetry_1
_geom_angle_site_symmetry_3
Cd1 Cd1 Cd1 130.067(9) 8_454 2
O1 Cd1 Cd1 125.51(11) . 2
O1 Cd1 Cd1 48.13(12) . 8_454
O1 Cd1 Cd1 89.73(11) 2 8_454
O1 Cd1 Cd1 43.88(11) 2 2
O1 Cd1 O1 87.18(11) . 2
O1 Cd1 O2 78.14(16) . 2
O1 Cd1 O2 157.91(16) . 7
O2 Cd1 Cd1 45.12(10) 7 2
O2 Cd1 Cd1 45.47(11) 2 8_454
O2 Cd1 Cd1 85.56(11) 2 2
O2 Cd1 Cd1 118.07(10) 7 8_454
O2 Cd1 O1 53.13(15) 2 2
O2 Cd1 O1 74.59(16) 7 2
O2 Cd1 O2 80.91(10) 2 7
N2 Cd1 Cd1 62.41(15) 12_655 8_454
N2 Cd1 Cd1 143.56(15) 12_655 2
N2 Cd1 O1 89.05(19) 12_655 .
N2 Cd1 O1 144.59(18) 12_655 2
N2 Cd1 O2 98.54(18) 12_655 7
N2 Cd1 O2 91.66(18) 12_655 2
N1 Cd1 Cd1 61.86(15) 9_665 2
N1 Cd1 Cd1 150.72(16) 9_665 8_454
N1 Cd1 O1 87.78(18) 9_665 2
N1 Cd1 O1 102.60(19) 9_665 .
N1 Cd1 O2 89.29(18) 9_665 7
N1 Cd1 O2 140.91(18) 9_665 2
N1 Cd1 N2 127.3(2) 9_665 12_655
C7 C2 C1 121.1(6) . .
C3 C2 C7 118.7(6) . .
C3 C2 C1 120.2(6) . .
C6 C5 C8 122.0(7) . .
C4 C5 C6 118.4(7) . .
C4 C5 C8 119.6(7) . .
C5 C6 C7 120.5(8) . .
C5 C4 C3 120.8(8) . .
C2 C7 C6 120.3(8) . .
C2 C3 C4 121.3(8) . .
Cd1 O1 Cd1 88.00(15) . 8_454
C1 O1 Cd1 129.5(4) . .
C1 O1 Cd1 89.6(4) . 8_454
O1 C1 C2 119.3(5) . .
O2 C1 C2 119.0(6) . .
O2 C1 O1 121.7(5) . .
Cd1 O2 Cd1 89.40(14) 8_454 7_554
C1 O2 Cd1 136.9(4) . 7_554
C1 O2 Cd1 95.6(4) . 8_454
C12 C9 C8 126.2(8) . .
C11 C9 C12 105.5(6) . .
C11 C9 C8 128.0(8) . .
C9 C12 C13 131.0(7) . .
N2 C12 C9 108.9(6) . .
N2 C12 C13 120.1(8) . .
C9 C8 C5 116.3(6) . .
C12 N2 Cd1 133.6(5) . 10_665
C12 N2 N1 108.0(6) . .
N1 N2 Cd1 116.3(4) . 10_665
N2 N1 Cd1 119.0(4) . 9_665
C11 N1 Cd1 132.4(5) . 9_665
C11 N1 N2 108.3(5) . .
C9 C11 C10 130.6(7) . .
N1 C11 C9 109.4(7) . .
N1 C11 C10 120.0(7) . .

loop_
_geom_bond_atom_site_label_1
_geom_bond_atom_site_label_2
_geom_bond_distance
_geom_bond_site_symmetry_2
Cd1 Cd1 3.3872(3) 8_454
Cd1 Cd1 3.3873(3) 2
Cd1 O1 2.349(5) .
Cd1 O1 2.524(5) 2
Cd1 O2 2.415(5) 7
Cd1 O2 2.400(4) 2
Cd1 N2 2.182(5) 12_655
Cd1 N1 2.165(5) 9_665
C2 C7 1.366(10) .
C2 C3 1.353(11) .
C2 C1 1.505(8) .
C5 C6 1.367(12) .
C5 C4 1.362(12) .
C5 C8 1.518(10) .
C6 C7 1.396(11) .
C4 C3 1.379(11) .
O1 Cd1 2.524(5) 8_454
O1 C1 1.268(8) .
C1 O2 1.257(7) .
O2 Cd1 2.415(5) 7_554
O2 Cd1 2.400(4) 8_454
C9 C12 1.390(12) .
C9 C8 1.502(10) .
C9 C11 1.374(11) .
C12 C13 1.485(13) .
C12 N2 1.351(9) .
N2 Cd1 2.182(5) 10_665
N2 N1 1.360(8) .
N1 Cd1 2.165(5) 9_665
N1 C11 1.346(8) .
C11 C10 1.480(13) .
